data_4101030
_journal_name_full 'Journal of the American Chemical Society'
_journal_paper_doi 10.1021/ja055725n
_journal_year 2006
_chemical_formula_sum 'C48 H64 Co3 N28 O10'
_chemical_formula_weight 1370.06
_chemical_name_common Co-N3-Bpg-Kagome
_space_group_IT_number 14
_symmetry_cell_setting monoclinic
_symmetry_space_group_name_Hall '-P 2ybc'
_symmetry_space_group_name_H-M 'P 1 21/c 1'
_cell_angle_alpha 90.00
_cell_angle_beta 96.5779(7)
_cell_angle_gamma 90.00
_cell_formula_units_Z 2
_cell_length_a 13.5054(2)
_cell_length_b 19.8150(3)
_cell_length_c 11.6353(2)
_cell_measurement_temperature 293(2)
_cell_volume 3093.22(9)
_diffrn_ambient_temperature 293(2)
_exptl_crystal_density_diffrn 1.471
_cod_original_sg_symbol_H-M 'P 21/c'
_cod_database_code 4101030

loop_
_symmetry_equiv_pos_as_xyz
'x, y, z'
'-x, y+1/2, -z+1/2'
'-x, -y, -z'
'x, -y-1/2, z-1/2'

loop_
_atom_site_label
_atom_site_type_symbol
_atom_site_fract_x
_atom_site_fract_y
_atom_site_fract_z
_atom_site_U_iso_or_equiv
_atom_site_adp_type
_atom_site_occupancy
_atom_site_symmetry_multiplicity
_atom_site_calc_flag
_atom_site_refinement_flags
_atom_site_disorder_assembly
_atom_site_disorder_group
Co1 Co 0.42731(3) 0.214970(18) 0.31493(3) 0.03265(13) Uani 1 1 d . . .
Co2 Co 0.5000 0.0000 0.0000 0.03522(16) Uani 1 2 d S . .
O1 O -0.0824(3) 0.1368(3) 0.3330(5) 0.0823(17) Uani 0.50 1 d P . .
H1A H -0.1167 0.1256 0.3836 0.123 Uiso 0.50 1 calc PR . .
O2 O -0.0626(3) 0.2066(3) 0.4682(4) 0.0800(16) Uani 0.50 1 d P . .
H2A H -0.1043 0.1796 0.4857 0.120 Uiso 0.50 1 calc PR . .
O3 O 0.9225(3) 0.2291(3) 0.1624(4) 0.094(2) Uani 0.50 1 d P . .
H3A H 0.9200 0.2624 0.1205 0.141 Uiso 0.50 1 calc PR . .
O4 O 0.9307(3) 0.3148(3) 0.3033(5) 0.0887(18) Uani 0.50 1 d P . .
H4A H 0.9697 0.3281 0.2592 0.133 Uiso 0.50 1 calc PR . .
O5 O 1.0219(3) 0.0085(2) 0.1538(4) 0.0646(13) Uani 0.50 1 d P . .
H5A H 1.0829 0.0068 0.1578 0.097 Uiso 0.50 1 calc PR . .
O6 O 1.0145(4) -0.0809(3) 0.0558(7) 0.129(3) Uani 0.50 1 d P . .
H6A H 1.0756 -0.0806 0.0615 0.194 Uiso 0.50 1 calc PR . .
O7 O 0.8019(6) 0.1223(4) 0.5430(8) 0.270(4) Uani 1 1 d . . .
N1 N 0.45955(19) 0.21140(14) 0.4979(2) 0.0504(7) Uani 1 1 d . . .
N2 N 0.42569(16) 0.24501(12) 0.5666(2) 0.0372(5) Uani 1 1 d . . .
N3 N 0.39075(18) 0.27853(13) 0.6340(2) 0.0472(6) Uani 1 1 d . . .
N4 N 0.43682(19) 0.10801(13) 0.3002(2) 0.0485(6) Uani 1 1 d . . .
N5 N 0.47547(16) 0.07325(12) 0.2364(2) 0.0379(5) Uani 1 1 d . . .
N6 N 0.51464(19) 0.03659(14) 0.1771(2) 0.0530(7) Uani 1 1 d . . .
N7 N 0.51624(18) 0.09990(12) -0.0555(3) 0.0536(7) Uani 1 1 d . . .
N8 N 0.46578(17) 0.13732(12) -0.1155(2) 0.0403(6) Uani 1 1 d . . .
N9 N 0.41738(18) 0.17572(13) -0.1733(2) 0.0519(7) Uani 1 1 d . . .
N10 N 0.58410(16) 0.22635(11) 0.29800(19) 0.0365(5) Uani 1 1 d . . .
N11 N 0.27045(16) 0.20847(12) 0.33134(19) 0.0403(6) Uani 1 1 d . . .
N12 N 0.65920(16) -0.01044(11) 0.0195(2) 0.0435(6) Uani 1 1 d . . .
N13 N 0.6870(4) 0.08156(19) 0.6258(4) 0.1052(13) Uani 1 1 d . . .
C1 C 0.6445(2) 0.26195(16) 0.3762(3) 0.0492(8) Uani 1 1 d . . .
C2 C 0.6264(2) 0.20013(15) 0.2102(3) 0.0401(7) Uani 1 1 d . . .
C3 C 0.7445(2) 0.27113(17) 0.3688(3) 0.0538(9) Uani 1 1 d . . .
C4 C 0.7260(2) 0.20666(17) 0.1985(3) 0.0466(8) Uani 1 1 d . . .
C5 C 0.7883(2) 0.24190(15) 0.2783(3) 0.0441(7) Uani 1 1 d . . .
C6 C 0.8990(2) 0.24746(18) 0.2720(3) 0.0558(9) Uani 1 1 d . . .
C7 C 0.2139(2) 0.16004(18) 0.2804(3) 0.0627(10) Uani 1 1 d . . .
C8 C 0.2236(2) 0.25229(19) 0.3943(3) 0.0588(9) Uani 1 1 d . . .
C9 C 0.1133(3) 0.1545(2) 0.2855(4) 0.0701(12) Uani 1 1 d . . .
C10 C 0.1235(2) 0.2488(2) 0.4059(3) 0.0668(11) Uani 1 1 d . . .
C11 C 0.0653(2) 0.19969(17) 0.3475(3) 0.0506(8) Uani 1 1 d . . .
C12 C -0.0458(2) 0.1962(2) 0.3556(3) 0.0594(9) Uani 1 1 d . . .
C13 C 0.7074(2) -0.06364(14) -0.0159(3) 0.0395(7) Uani 1 1 d . . .
C14 C 0.7163(3) 0.03956(19) 0.0651(4) 0.0854(15) Uani 1 1 d . . .
C15 C 0.8190(3) 0.0381(2) 0.0792(5) 0.0952(17) Uani 1 1 d . . .
C16 C 0.8100(2) -0.06868(15) -0.0069(3) 0.0458(7) Uani 1 1 d . . .
C17 C 0.8684(2) -0.01637(15) 0.0404(3) 0.0549(9) Uani 1 1 d . . .
C18 C 0.9813(2) -0.01848(18) 0.0507(4) 0.0665(11) Uani 1 1 d . . .
C19 C 0.5817(6) 0.0750(4) 0.6183(7) 0.193(4) Uani 1 1 d . . .
H19A H 0.5515 0.0998 0.5526 0.289 Uiso 1 1 calc R . .
H19B H 0.5587 0.0924 0.6874 0.289 Uiso 1 1 calc R . .
H19C H 0.5638 0.0282 0.6097 0.289 Uiso 1 1 calc R . .
C20 C 0.7435(7) 0.0517(3) 0.7224(6) 0.220(4) Uani 1 1 d . . .
H20A H 0.8130 0.0602 0.7189 0.330 Uiso 1 1 calc R . .
H20B H 0.7318 0.0039 0.7218 0.330 Uiso 1 1 calc R . .
H20C H 0.7239 0.0707 0.7923 0.330 Uiso 1 1 calc R . .
C21 C 0.7143(7) 0.1159(4) 0.5426(8) 0.176(4) Uani 1 1 d . . .
H2 H 0.5808(18) 0.1759(12) 0.155(2) 0.026(6) Uiso 1 1 d . . .
H3 H 0.780(2) 0.2943(15) 0.424(3) 0.057(10) Uiso 1 1 d . . .
H16 H 0.850(2) -0.1132(17) -0.043(3) 0.073(10) Uiso 1 1 d . . .
H13 H 0.669(2) -0.0957(14) -0.046(2) 0.039(8) Uiso 1 1 d . . .
H4 H 0.753(2) 0.1910(15) 0.147(3) 0.046(9) Uiso 1 1 d . . .
H1 H 0.609(2) 0.2811(15) 0.447(3) 0.070(10) Uiso 1 1 d . . .
H15 H 0.857(3) 0.072(2) 0.113(3) 0.102(14) Uiso 1 1 d . . .
H7 H 0.246(2) 0.1254(17) 0.243(3) 0.071(11) Uiso 1 1 d . . .
H14 H 0.682(3) 0.0719(18) 0.101(3) 0.080(11) Uiso 1 1 d . . .
H8 H 0.265(3) 0.295(2) 0.426(3) 0.102(14) Uiso 1 1 d . . .
H9 H 0.085(3) 0.117(2) 0.257(4) 0.101(14) Uiso 1 1 d . . .
N14 N 0.1816(5) 0.0819(3) 0.6195(4) 0.1341(17) Uani 1 1 d . . .
C23 C 0.1140(7) 0.0305(5) 0.5869(11) 0.323(7) Uani 1 1 d . . .
H23A H 0.0503 0.0418 0.6107 0.484 Uiso 1 1 calc R . .
H23B H 0.1375 -0.0109 0.6232 0.484 Uiso 1 1 calc R . .
H23C H 0.1077 0.0252 0.5044 0.484 Uiso 1 1 calc R . .
O8 O 0.0528(10) 0.1297(10) 0.6815(12) 0.594(16) Uani 1 1 d . . .
C22 C 0.2850(6) 0.0766(5) 0.6015(6) 0.203(4) Uani 1 1 d . . .
H22A H 0.3220 0.1122 0.6426 0.304 Uiso 1 1 calc R . .
H22B H 0.2912 0.0804 0.5204 0.304 Uiso 1 1 calc R . .
H22C H 0.3106 0.0338 0.6295 0.304 Uiso 1 1 calc R . .
C24 C 0.1582(11) 0.1391(7) 0.6620(11) 0.275(7) Uani 1 1 d . . .
H10 H 0.080(3) 0.2822(19) 0.439(3) 0.099(14) Uiso 1 1 d . . .

loop_
_atom_site_aniso_label
_atom_site_aniso_U_11
_atom_site_aniso_U_22
_atom_site_aniso_U_33
_atom_site_aniso_U_23
_atom_site_aniso_U_13
_atom_site_aniso_U_12
Co1 0.0244(2) 0.0410(2) 0.0326(2) -0.00444(16) 0.00385(14) 0.00038(16)
Co2 0.0215(3) 0.0277(3) 0.0574(4) -0.0039(2) 0.0089(2) 0.0020(2)
O1 0.037(3) 0.065(3) 0.147(5) 0.006(3) 0.020(3) -0.004(2)
O2 0.035(3) 0.145(5) 0.062(3) -0.007(3) 0.017(2) -0.003(3)
O3 0.037(3) 0.185(6) 0.063(3) 0.034(4) 0.012(2) -0.002(3)
O4 0.036(3) 0.067(3) 0.164(6) 0.000(3) 0.014(3) -0.011(2)
O5 0.016(2) 0.093(4) 0.082(3) -0.028(3) -0.004(2) -0.008(2)
O6 0.035(3) 0.094(5) 0.261(9) 0.031(5) 0.022(4) 0.010(3)
O7 0.229(7) 0.222(7) 0.390(11) 0.083(6) 0.169(8) 0.002(6)
N1 0.0454(16) 0.0696(18) 0.0361(13) -0.0083(13) 0.0044(12) 0.0124(13)
N2 0.0281(13) 0.0492(14) 0.0332(13) 0.0080(12) -0.0006(11) -0.0027(11)
N3 0.0445(15) 0.0644(17) 0.0326(13) -0.0034(12) 0.0034(11) 0.0131(13)
N4 0.0517(16) 0.0432(15) 0.0535(16) -0.0046(12) 0.0180(13) 0.0055(12)
N5 0.0285(13) 0.0386(14) 0.0463(14) 0.0055(12) 0.0033(11) -0.0026(11)
N6 0.0445(16) 0.0535(16) 0.0627(17) -0.0113(14) 0.0131(13) 0.0060(13)
N7 0.0387(15) 0.0347(14) 0.087(2) 0.0105(14) 0.0042(14) 0.0011(12)
N8 0.0308(13) 0.0361(13) 0.0559(16) -0.0048(13) 0.0134(12) -0.0053(11)
N9 0.0412(16) 0.0463(15) 0.0659(18) 0.0093(14) -0.0038(13) -0.0037(12)
N10 0.0242(12) 0.0442(14) 0.0413(13) -0.0074(11) 0.0043(10) 0.0019(10)
N11 0.0267(13) 0.0517(15) 0.0430(13) -0.0117(11) 0.0062(10) -0.0006(11)
N12 0.0238(12) 0.0346(13) 0.0728(17) -0.0100(12) 0.0075(11) 0.0005(10)
N13 0.124(4) 0.069(2) 0.132(4) 0.020(2) 0.053(3) 0.003(2)
C1 0.0292(16) 0.063(2) 0.0549(19) -0.0198(17) 0.0033(14) 0.0031(15)
C2 0.0305(16) 0.0490(18) 0.0411(16) -0.0061(14) 0.0054(13) -0.0009(13)
C3 0.0324(18) 0.066(2) 0.061(2) -0.0233(18) -0.0010(16) -0.0056(15)
C4 0.0352(18) 0.059(2) 0.0479(18) -0.0099(16) 0.0135(15) 0.0017(15)
C5 0.0262(15) 0.0502(18) 0.0560(19) 0.0015(15) 0.0057(14) -0.0031(13)
C6 0.0288(17) 0.069(2) 0.070(2) 0.0039(19) 0.0082(16) -0.0050(16)
C7 0.038(2) 0.065(2) 0.086(3) -0.036(2) 0.0163(18) -0.0081(17)
C8 0.0275(17) 0.071(2) 0.078(2) -0.030(2) 0.0067(16) -0.0013(16)
C9 0.039(2) 0.072(3) 0.101(3) -0.041(2) 0.0137(19) -0.0173(18)
C10 0.036(2) 0.083(3) 0.082(3) -0.038(2) 0.0088(18) 0.0033(18)
C11 0.0264(16) 0.067(2) 0.059(2) -0.0095(17) 0.0054(14) -0.0034(15)
C12 0.0287(17) 0.079(3) 0.071(2) -0.003(2) 0.0088(16) -0.0032(17)
C13 0.0267(15) 0.0351(16) 0.0570(19) -0.0084(14) 0.0052(13) -0.0017(13)
C14 0.0281(18) 0.058(2) 0.170(4) -0.060(3) 0.014(2) -0.0018(16)
C15 0.032(2) 0.068(3) 0.185(5) -0.064(3) 0.008(2) -0.0090(18)
C16 0.0275(15) 0.0403(16) 0.070(2) -0.0045(15) 0.0092(14) 0.0050(13)
C17 0.0237(16) 0.0495(19) 0.091(3) -0.0135(18) 0.0054(16) -0.0006(13)
C18 0.0247(17) 0.057(2) 0.117(3) -0.012(2) 0.0063(18) 0.0055(15)
C19 0.164(7) 0.171(7) 0.255(9) 0.109(6) 0.075(6) 0.057(6)
C20 0.378(13) 0.122(6) 0.143(6) 0.040(5) -0.048(7) -0.028(7)
C21 0.199(9) 0.141(6) 0.213(8) 0.045(5) 0.128(8) -0.012(6)
N14 0.122(4) 0.163(5) 0.115(4) -0.039(3) 0.003(3) -0.020(4)
C23 0.214(11) 0.274(12) 0.47(2) -0.166(13) -0.020(11) -0.088(10)
O8 0.388(17) 0.97(4) 0.402(17) -0.352(19) -0.063(14) 0.32(2)
C22 0.161(8) 0.282(12) 0.163(7) -0.054(7) 0.007(6) -0.038(7)
C24 0.268(14) 0.277(13) 0.257(12) -0.129(10) -0.062(11) 0.106(12)

loop_
_geom_bond_atom_site_label_1
_geom_bond_atom_site_label_2
_geom_bond_distance
_geom_bond_site_symmetry_2
_geom_bond_publ_flag
Co1 N3 2.111(2) 4_565 ?
Co1 N1 2.124(2) . ?
Co1 N4 2.131(3) . ?
Co1 N11 2.152(2) . ?
Co1 N10 2.161(2) . ?
Co1 N9 2.175(3) 4_566 ?
Co2 N7 2.102(2) . ?
Co2 N7 2.102(2) 3_655 ?
Co2 N12 2.146(2) 3_655 ?
Co2 N12 2.146(2) . ?
Co2 N6 2.172(3) 3_655 ?
Co2 N6 2.172(3) . ?
O1 C12 1.293(6) . ?
O2 C12 1.370(6) . ?
O3 C6 1.397(6) . ?
O4 C6 1.437(6) . ?
O5 C18 1.370(6) . ?
O6 C18 1.314(7) . ?
O7 C21 1.189(9) . ?
N1 N2 1.173(3) . ?
N2 N3 1.168(3) . ?
N3 Co1 2.111(2) 4_566 ?
N4 N5 1.177(3) . ?
N5 N6 1.170(3) . ?
N7 N8 1.180(3) . ?
N8 N9 1.165(3) . ?
N9 Co1 2.175(3) 4_565 ?
N10 C2 1.332(4) . ?
N10 C1 1.349(4) . ?
N11 C7 1.324(4) . ?
N11 C8 1.341(4) . ?
N12 C14 1.328(4) . ?
N12 C13 1.329(3) . ?
N13 C21 1.272(7) . ?
N13 C20 1.414(7) . ?
N13 C19 1.420(7) . ?
C1 C3 1.375(4) . ?
C2 C4 1.374(4) . ?
C3 C5 1.392(4) . ?
C4 C5 1.370(4) . ?
C5 C6 1.510(4) . ?
C6 C12 1.539(5) 1_655 ?
C7 C9 1.371(5) . ?
C8 C10 1.375(4) . ?
C9 C11 1.360(5) . ?
C10 C11 1.381(4) . ?
C11 C12 1.515(4) . ?
C12 C6 1.539(5) 1_455 ?
C13 C16 1.380(4) . ?
C14 C15 1.379(5) . ?
C15 C17 1.371(5) . ?
C16 C17 1.378(4) . ?
C17 C18 1.516(4) . ?
C18 C18 1.523(8) 3_755 ?
N14 C24 1.290(11) . ?
N14 C23 1.390(8) . ?
N14 C22 1.440(8) . ?
O8 C24 1.479(17) . ?
